data_4336421
loop_
_publ_author_name
'Wei Yi'
'Haiyan Ma'

_publ_contact_author_address
;
        Laboratory of Organometallic Chemistry
        East China University of Science and Technology
        130 Meilong Road, P.O.Box 310#
        200237,Shanghai
        P. R. China
;
_publ_contact_author_email haiyanma@ecust.edu.cn
_publ_contact_author_fax '0086 21 64253519'
_publ_contact_author_name 'Haiyan Ma'
_publ_contact_author_phone '0086 21 64253519'
_publ_section_title
;
 Magnesium and Calcium Complexes Containing Biphenyl-Based Tridentate
 Iminophenolate Ligands for Ring-Opening Polymerization of rac-Lactide
;
_journal_name_full 'Inorganic Chemistry'
_journal_page_first 11821
_journal_page_last 11835
_journal_paper_doi 10.1021/ic4012668
_journal_volume 52
_journal_year 2013
_chemical_formula_sum 'C60 H82 Br2 Mg2 N4 O4 Si4'
_chemical_formula_weight 1244.10
_chemical_name_systematic
; 
 ? 
;
_space_group_IT_number 14
_symmetry_cell_setting monoclinic
_symmetry_space_group_name_Hall '-P 2ybc'
_symmetry_space_group_name_H-M 'P 1 21/c 1'
_atom_sites_solution_hydrogens geom
_atom_sites_solution_primary direct
_atom_sites_solution_secondary difmap
_audit_creation_method SHELXL-97
_cell_angle_alpha 90.00
_cell_angle_beta 101.930(2)
_cell_angle_gamma 90.00
_cell_formula_units_Z 4
_cell_length_a 17.023(2)
_cell_length_b 13.7491(18)
_cell_length_c 29.338(4)
_cell_measurement_reflns_used 3028
_cell_measurement_temperature 293(2)
_cell_measurement_theta_max 47.685
_cell_measurement_theta_min 4.466
_cell_volume 6718.3(15)
_computing_cell_refinement 'Bruker SMART'
_computing_data_collection 'Bruker SMART'
_computing_data_reduction 'Bruker SHELXTL'
_computing_molecular_graphics 'Bruker SHELXTL'
_computing_publication_material 'Bruker SHELXTL'
_computing_structure_refinement 'SHELXL-97 (Sheldrick, 1997)'
_computing_structure_solution 'SHELXS-97 (Sheldrick, 1990)'
_diffrn_ambient_temperature 293(2)
_diffrn_measured_fraction_theta_full 0.999
_diffrn_measured_fraction_theta_max 0.999
_diffrn_measurement_device_type 'CCD area detector'
_diffrn_measurement_method 'phi and omega scans'
_diffrn_radiation_monochromator graphite
_diffrn_radiation_source 'fine-focus sealed tube'
_diffrn_radiation_type MoK\a
_diffrn_radiation_wavelength 0.71073
_diffrn_reflns_av_R_equivalents 0.0977
_diffrn_reflns_av_sigmaI/netI 0.1487
_diffrn_reflns_limit_h_max 20
_diffrn_reflns_limit_h_min -20
_diffrn_reflns_limit_k_max 16
_diffrn_reflns_limit_k_min -11
_diffrn_reflns_limit_l_max 35
_diffrn_reflns_limit_l_min -32
_diffrn_reflns_number 33690
_diffrn_reflns_theta_full 25.50
_diffrn_reflns_theta_max 25.50
_diffrn_reflns_theta_min 1.92
_exptl_absorpt_coefficient_mu 1.341
_exptl_absorpt_correction_T_max 1.0000
_exptl_absorpt_correction_T_min 0.4503
_exptl_absorpt_correction_type empirical
_exptl_absorpt_process_details sadabs
_exptl_crystal_colour green
_exptl_crystal_density_diffrn 1.230
_exptl_crystal_description prismatic
_exptl_crystal_F_000 2608
_exptl_crystal_size_max 0.269
_exptl_crystal_size_mid 0.215
_exptl_crystal_size_min 0.127
_refine_diff_density_max 0.503
_refine_diff_density_min -0.617
_refine_diff_density_rms 0.074
_refine_ls_extinction_coef 0.0012(2)
_refine_ls_extinction_expression Fc^*^=kFc[1+0.001xFc^2^\l^3^/sin(2\q)]^-1/4^
_refine_ls_extinction_method SHELXL
_refine_ls_goodness_of_fit_ref 0.965
_refine_ls_hydrogen_treatment constr
_refine_ls_matrix_type full
_refine_ls_number_parameters 865
_refine_ls_number_reflns 12517
_refine_ls_number_restraints 199
_refine_ls_restrained_S_all 0.967
_refine_ls_R_factor_all 0.1767
_refine_ls_R_factor_gt 0.0611
_refine_ls_shift/su_max 0.036
_refine_ls_shift/su_mean 0.003
_refine_ls_structure_factor_coef Fsqd
_refine_ls_weighting_details 'calc w=1/[\s^2^(Fo^2^)+(0.0781P)^2^+0.0000P] where P=(Fo^2^+2Fc^2^)/3'
_refine_ls_weighting_scheme calc
_refine_ls_wR_factor_gt 0.1389
_refine_ls_wR_factor_ref 0.1913
_reflns_number_gt 5032
_reflns_number_total 12517
_reflns_threshold_expression >2sigma(I)
_cod_data_source_file ic4012668_si_002_6.cif
_cod_data_source_block cd211315
_cod_original_cell_volume 6718.2(15)
_cod_database_code 4336421

loop_
_symmetry_equiv_pos_as_xyz
'x, y, z'
'-x, y+1/2, -z+1/2'
'-x, -y, -z'
'x, -y-1/2, z-1/2'

loop_
_atom_site_label
_atom_site_type_symbol
_atom_site_fract_x
_atom_site_fract_y
_atom_site_fract_z
_atom_site_U_iso_or_equiv
_atom_site_adp_type
_atom_site_occupancy
_atom_site_symmetry_multiplicity
_atom_site_calc_flag
_atom_site_refinement_flags
_atom_site_disorder_assembly
_atom_site_disorder_group
Br2 Br 0.16149(4) 0.56452(5) 0.11523(3) 0.0798(3) Uani 1 1 d . C .
Br1 Br 0.35891(4) 0.05007(5) 0.16573(3) 0.0753(3) Uani 1 1 d . C .
Mg1 Mg 0.23889(10) 0.35397(13) 0.17259(6) 0.0435(5) Uani 1 1 d . C .
Mg2 Mg 0.27000(11) 0.25967(13) 0.08289(6) 0.0461(5) Uani 1 1 d . C .
Si1 Si 0.28791(15) 0.31640(19) 0.28274(7) 0.0925(8) Uani 1 1 d . . .
Si2 Si 0.34554(11) 0.49744(15) 0.24958(6) 0.0655(6) Uani 1 1 d . . .
Si3 Si 0.18158(12) 0.10309(14) 0.00477(7) 0.0699(6) Uani 1 1 d . . .
Si4 Si 0.20834(12) 0.30179(14) -0.02471(6) 0.0662(6) Uani 1 1 d . . .
N1 N 0.1128(3) 0.3243(3) 0.16479(15) 0.0469(12) Uani 1 1 d . . .
N2 N 0.3941(3) 0.2923(3) 0.08456(14) 0.0436(11) Uani 1 1 d . . .
N3 N 0.2924(3) 0.3913(3) 0.23738(15) 0.0515(13) Uani 1 1 d . C .
N4 N 0.2141(3) 0.2182(3) 0.01905(15) 0.0526(13) Uani 1 1 d . C .
O1 O 0.2467(2) 0.2226(2) 0.14469(11) 0.0421(9) Uani 1 1 d . . .
O2 O 0.2664(2) 0.3910(3) 0.11209(12) 0.0451(9) Uani 1 1 d . . .
O3 O -0.1210(3) 0.2668(4) 0.1353(2) 0.1073(18) Uani 1 1 d . C .
C1 C 0.2094(3) 0.1443(4) 0.15763(17) 0.0388(13) Uani 1 1 d . C .
C2 C 0.2494(3) 0.0575(4) 0.16772(19) 0.0496(15) Uani 1 1 d . . .
C3 C 0.2095(4) -0.0253(4) 0.1781(2) 0.0562(16) Uani 1 1 d . C .
H3 H 0.2386 -0.0825 0.1851 0.067 Uiso 1 1 calc R . .
C4 C 0.1283(4) -0.0263(4) 0.1783(2) 0.0528(16) Uani 1 1 d . . .
C5 C 0.0904(3) 0.0624(4) 0.17093(18) 0.0487(15) Uani 1 1 d . C .
H5 H 0.0364 0.0656 0.1722 0.058 Uiso 1 1 calc R . .
C6 C 0.1284(3) 0.1475(4) 0.16164(18) 0.0452(14) Uani 1 1 d . . .
C7 C 0.0836(3) 0.2380(4) 0.16172(18) 0.0477(15) Uani 1 1 d . C .
H7 H 0.0285 0.2325 0.1593 0.057 Uiso 1 1 calc R . .
C8 C 0.0590(3) 0.4025(4) 0.1697(2) 0.0464(15) Uani 1 1 d . C .
C9 C 0.0838(4) 0.4667(4) 0.2060(2) 0.0508(15) Uani 1 1 d . . .
H9 H 0.1334 0.4579 0.2259 0.061 Uiso 1 1 calc R C .
C10 C 0.0360(4) 0.5437(5) 0.2132(2) 0.0653(18) Uani 1 1 d . C .
H10 H 0.0522 0.5855 0.2383 0.078 Uiso 1 1 calc R . .
C11 C -0.0355(5) 0.5577(5) 0.1830(3) 0.081(2) Uani 1 1 d . . .
H11 H -0.0677 0.6101 0.1873 0.098 Uiso 1 1 calc R C .
C12 C -0.0602(4) 0.4960(5) 0.1465(3) 0.072(2) Uani 1 1 d . C .
H12 H -0.1094 0.5073 0.1266 0.086 Uiso 1 1 calc R . .
C13 C -0.0148(3) 0.4168(4) 0.1381(2) 0.0512(16) Uani 1 1 d . . .
C14 C -0.0418(4) 0.3574(5) 0.0955(3) 0.0604(17) Uani 1 1 d . C .
C15 C -0.0149(4) 0.3776(6) 0.0557(3) 0.082(2) Uani 1 1 d . . .
H15 H 0.0234 0.4261 0.0565 0.098 Uiso 1 1 calc R C .
C16 C -0.0428(6) 0.3282(8) 0.0141(3) 0.116(3) Uani 1 1 d . C .
H16 H -0.0253 0.3450 -0.0128 0.140 Uiso 1 1 calc R . .
C17 C -0.0973(7) 0.2535(8) 0.0140(4) 0.125(4) Uani 1 1 d . . .
H17 H -0.1140 0.2166 -0.0128 0.150 Uiso 1 1 calc R C .
C18 C -0.1269(5) 0.2333(7) 0.0531(4) 0.111(3) Uani 1 1 d . C .
H18 H -0.1660 0.1856 0.0523 0.133 Uiso 1 1 calc R . .
C19 C -0.0987(4) 0.2837(6) 0.0933(3) 0.080(2) Uani 1 1 d . . .
C20 C -0.1805(6) 0.1927(8) 0.1368(4) 0.182(5) Uani 1 1 d . . .
H20A H -0.2306 0.2117 0.1173 0.273 Uiso 1 1 calc R C .
H20B H -0.1874 0.1850 0.1683 0.273 Uiso 1 1 calc R . .
H20C H -0.1631 0.1322 0.1259 0.273 Uiso 1 1 calc R . .
C21 C 0.0866(4) -0.1206(5) 0.1872(3) 0.0707(19) Uani 1 1 d . C .
C22 C 0.1010(5) -0.1968(5) 0.1521(3) 0.121(3) Uani 1 1 d . . .
H22A H 0.0896 -0.1692 0.1214 0.182 Uiso 1 1 calc R C .
H22B H 0.0664 -0.2516 0.1531 0.182 Uiso 1 1 calc R . .
H22C H 0.1560 -0.2177 0.1597 0.182 Uiso 1 1 calc R . .
C23 C -0.0038(4) -0.1073(5) 0.1805(3) 0.097(3) Uani 1 1 d . . .
H23A H -0.0258 -0.0915 0.1486 0.146 Uiso 1 1 calc R C .
H23B H -0.0151 -0.0556 0.2002 0.146 Uiso 1 1 calc R . .
H23C H -0.0276 -0.1665 0.1886 0.146 Uiso 1 1 calc R . .
C24 C 0.1184(6) -0.1541(6) 0.2372(3) 0.123(3) Uani 1 1 d . . .
H24A H 0.0941 -0.2150 0.2423 0.184 Uiso 1 1 calc R C .
H24B H 0.1057 -0.1063 0.2584 0.184 Uiso 1 1 calc R . .
H24C H 0.1756 -0.1620 0.2424 0.184 Uiso 1 1 calc R . .
C25 C 0.2974(3) 0.4707(4) 0.09683(18) 0.0449(14) Uani 1 1 d . C .
C26 C 0.2584(4) 0.5599(4) 0.0946(2) 0.0521(16) Uani 1 1 d . . .
C27 C 0.2924(3) 0.6438(4) 0.0812(2) 0.0557(16) Uani 1 1 d . C .
H27 H 0.2649 0.7022 0.0810 0.067 Uiso 1 1 calc R . .
C28 C 0.3660(4) 0.6437(4) 0.0681(2) 0.0518(15) Uani 1 1 d . . .
C29 C 0.4035(3) 0.5549(4) 0.0691(2) 0.0529(16) Uani 1 1 d . C .
H29 H 0.4534 0.5525 0.0609 0.063 Uiso 1 1 calc R . .
C30 C 0.3709(3) 0.4678(4) 0.08165(18) 0.0431(14) Uani 1 1 d . . .
C31 C 0.4175(3) 0.3797(4) 0.08023(18) 0.0452(14) Uani 1 1 d . C .
H31 H 0.4696 0.3877 0.0757 0.054 Uiso 1 1 calc R . .
C32 C 0.4501(3) 0.2156(4) 0.08120(19) 0.0441(14) Uani 1 1 d . A .
C33 C 0.4227(4) 0.1382(4) 0.0527(2) 0.0564(16) Uani 1 1 d . . .
H33 H 0.3695 0.1379 0.0366 0.068 Uiso 1 1 calc R D .
C34 C 0.4706(4) 0.0623(4) 0.0473(2) 0.0559(16) Uani 1 1 d . D .
H34 H 0.4506 0.0111 0.0276 0.067 Uiso 1 1 calc R . .
C35 C 0.5488(4) 0.0613(5) 0.0711(2) 0.0629(18) Uani 1 1 d . . .
H35 H 0.5821 0.0093 0.0678 0.075 Uiso 1 1 calc R D .
C36 C 0.5778(4) 0.1377(5) 0.0999(2) 0.0626(18) Uani 1 1 d . A .
H36 H 0.6313 0.1374 0.1154 0.075 Uiso 1 1 calc R . .
C37 C 0.5287(4) 0.2158(4) 0.10634(19) 0.0501(15) Uani 1 1 d . . .
C38 C 0.5568(6) 0.2890(8) 0.1435(3) 0.053(3) Uani 0.70 1 d PGU A 1
C39 C 0.5351(7) 0.2851(8) 0.1867(4) 0.064(4) Uani 0.60 1 d PGU A 1
C40 C 0.5696(8) 0.3490(9) 0.2218(3) 0.095(5) Uani 0.60 1 d PGU A 1
H40 H 0.5551 0.3463 0.2507 0.114 Uiso 0.60 1 calc PR A 1
C41 C 0.6258(8) 0.4170(9) 0.2139(4) 0.131(7) Uani 0.75 1 d PGU A 1
H41 H 0.6488 0.4597 0.2374 0.158 Uiso 0.75 1 calc PR A 1
C42 C 0.6474(7) 0.4209(8) 0.1708(4) 0.090(5) Uani 0.60 1 d PGU A 1
H42 H 0.6850 0.4664 0.1654 0.108 Uiso 0.60 1 calc PR A 1
C43 C 0.6129(6) 0.3570(9) 0.1356(3) 0.067(4) Uani 0.60 1 d PGU A 1
O4 O 0.6324(6) 0.3532(7) 0.0917(3) 0.106(3) Uani 0.70 1 d P A 1
C44 C 0.6915(9) 0.4229(10) 0.0831(5) 0.170(6) Uani 0.75 1 d PU A 1
H44A H 0.7386 0.4188 0.1075 0.255 Uiso 0.75 1 calc PR A 1
H44B H 0.6695 0.4873 0.0822 0.255 Uiso 0.75 1 calc PR A 1
H44C H 0.7055 0.4086 0.0537 0.255 Uiso 0.75 1 calc PR A 1
O4' O 0.5011(14) 0.2564(17) 0.1860(8) 0.105(8) Uani 0.30 1 d PDU A 2
C44' C 0.492(2) 0.273(3) 0.2343(12) 0.138(14) Uani 0.25 1 d PU A 2
H44D H 0.5175 0.2214 0.2538 0.207 Uiso 0.25 1 calc PR A 2
H44E H 0.4356 0.2742 0.2351 0.207 Uiso 0.25 1 calc PR A 2
H44F H 0.5158 0.3340 0.2452 0.207 Uiso 0.25 1 calc PR A 2
C38' C 0.5824(12) 0.3021(16) 0.1360(7) 0.049(9) Uani 0.30 1 d PGU A 2
C39' C 0.6407(12) 0.3602(19) 0.1228(7) 0.080(9) Uani 0.40 1 d PGU A 2
H39' H 0.6548 0.3502 0.0942 0.096 Uiso 0.40 1 calc PR A 2
C40' C 0.6777(13) 0.4334(18) 0.1522(9) 0.195(18) Uani 0.40 1 d PGU A 2
H40' H 0.7166 0.4723 0.1433 0.234 Uiso 0.40 1 calc PR A 2
C41' C 0.6565(16) 0.4485(18) 0.1950(9) 0.102(15) Uani 0.25 1 d PGU A 2
H41' H 0.6813 0.4975 0.2147 0.122 Uiso 0.25 1 calc PR A 2
C42' C 0.5983(15) 0.3904(19) 0.2082(7) 0.122(11) Uani 0.40 1 d PGU A 2
H42' H 0.5841 0.4005 0.2368 0.147 Uiso 0.40 1 calc PR A 2
C43' C 0.5612(13) 0.3172(16) 0.1788(8) 0.101(11) Uani 0.40 1 d PGDU A 2
C45 C 0.4016(4) 0.7395(5) 0.0562(2) 0.0619(18) Uani 1 1 d . B .
C46 C 0.3490(17) 0.785(2) 0.0125(7) 0.080(6) Uani 0.60 1 d PU B 1
H46A H 0.2946 0.7903 0.0166 0.120 Uiso 0.60 1 calc PR B 1
H46B H 0.3507 0.7456 -0.0141 0.120 Uiso 0.60 1 calc PR B 1
H46C H 0.3689 0.8492 0.0078 0.120 Uiso 0.60 1 calc PR B 1
C47 C 0.4087(9) 0.8090(10) 0.0995(5) 0.089(4) Uani 0.70 1 d PU B 1
H47A H 0.4439 0.8621 0.0964 0.134 Uiso 0.70 1 calc PR B 1
H47B H 0.4299 0.7735 0.1275 0.134 Uiso 0.70 1 calc PR B 1
H47C H 0.3566 0.8340 0.1008 0.134 Uiso 0.70 1 calc PR B 1
C48 C 0.4869(11) 0.7308(14) 0.0511(6) 0.095(6) Uani 0.60 1 d PU B 1
H48A H 0.4897 0.6884 0.0254 0.142 Uiso 0.60 1 calc PR B 1
H48B H 0.5190 0.7045 0.0792 0.142 Uiso 0.60 1 calc PR B 1
H48C H 0.5069 0.7939 0.0453 0.142 Uiso 0.60 1 calc PR B 1
C49 C 0.207(2) 0.2147(18) 0.2714(15) 0.069(8) Uani 0.50 1 d PU C 1
H49A H 0.2157 0.1748 0.2459 0.103 Uiso 0.50 1 calc PR C 1
H49B H 0.1550 0.2434 0.2638 0.103 Uiso 0.50 1 calc PR C 1
H49C H 0.2118 0.1753 0.2989 0.103 Uiso 0.50 1 calc PR C 1
C50 C 0.2514(12) 0.4014(16) 0.3318(7) 0.103(7) Uani 0.50 1 d PU C 1
H50A H 0.2372 0.3607 0.3554 0.154 Uiso 0.50 1 calc PR C 1
H50B H 0.2057 0.4392 0.3173 0.154 Uiso 0.50 1 calc PR C 1
H50C H 0.2943 0.4441 0.3457 0.154 Uiso 0.50 1 calc PR C 1
C51 C 0.3671(16) 0.2526(19) 0.3106(8) 0.128(9) Uani 0.50 1 d PU C 1
H51A H 0.3747 0.1969 0.2922 0.192 Uiso 0.50 1 calc PR C 1
H51B H 0.3578 0.2316 0.3402 0.192 Uiso 0.50 1 calc PR C 1
H51C H 0.4142 0.2928 0.3152 0.192 Uiso 0.50 1 calc PR C 1
C46' C 0.340(3) 0.800(4) 0.0284(12) 0.102(14) Uani 0.40 1 d PU B 2
H46D H 0.3020 0.8189 0.0466 0.153 Uiso 0.40 1 calc PR B 2
H46E H 0.3135 0.7644 0.0015 0.153 Uiso 0.40 1 calc PR B 2
H46F H 0.3648 0.8571 0.0186 0.153 Uiso 0.40 1 calc PR B 2
C47' C 0.451(2) 0.781(3) 0.0986(17) 0.135(18) Uani 0.30 1 d PU B 2
H47D H 0.4753 0.8399 0.0910 0.203 Uiso 0.30 1 calc PR B 2
H47E H 0.4915 0.7353 0.1121 0.203 Uiso 0.30 1 calc PR B 2
H47F H 0.4173 0.7949 0.1205 0.203 Uiso 0.30 1 calc PR B 2
C48' C 0.4659(18) 0.716(2) 0.0258(9) 0.094(10) Uani 0.40 1 d PU B 2
H48D H 0.4406 0.6812 -0.0017 0.140 Uiso 0.40 1 calc PR B 2
H48E H 0.5080 0.6769 0.0436 0.140 Uiso 0.40 1 calc PR B 2
H48F H 0.4880 0.7757 0.0170 0.140 Uiso 0.40 1 calc PR B 2
C49' C 0.193(2) 0.2502(18) 0.2738(15) 0.090(11) Uani 0.50 1 d P C 2
H49D H 0.2002 0.1870 0.2613 0.134 Uiso 0.50 1 calc PR C 2
H49E H 0.1531 0.2854 0.2524 0.134 Uiso 0.50 1 calc PR C 2
H49F H 0.1769 0.2434 0.3031 0.134 Uiso 0.50 1 calc PR C 2
C50' C 0.2987(12) 0.3602(16) 0.3400(7) 0.110(7) Uani 0.50 1 d PU C 2
H50D H 0.3198 0.3096 0.3616 0.166 Uiso 0.50 1 calc PR C 2
H50E H 0.2473 0.3804 0.3453 0.166 Uiso 0.50 1 calc PR C 2
H50F H 0.3349 0.4146 0.3445 0.166 Uiso 0.50 1 calc PR C 2
C51' C 0.3846(17) 0.2218(18) 0.2877(8) 0.115(9) Uani 0.50 1 d P C 2
H51D H 0.3865 0.1793 0.3139 0.172 Uiso 0.50 1 calc PR C 2
H51E H 0.4335 0.2585 0.2919 0.172 Uiso 0.50 1 calc PR C 2
H51F H 0.3783 0.1839 0.2598 0.172 Uiso 0.50 1 calc PR C 2
C52 C 0.4336(4) 0.4898(6) 0.2986(2) 0.091(2) Uani 1 1 d . C .
H52A H 0.4159 0.4753 0.3269 0.137 Uiso 1 1 calc R . .
H52B H 0.4616 0.5508 0.3019 0.137 Uiso 1 1 calc R . .
H52C H 0.4689 0.4393 0.2925 0.137 Uiso 1 1 calc R . .
C53 C 0.3995(7) 0.5299(9) 0.2000(5) 0.077(4) Uani 0.70 1 d PU C 1
H53A H 0.4271 0.4736 0.1920 0.115 Uiso 0.70 1 calc PR C 1
H53B H 0.4375 0.5811 0.2101 0.115 Uiso 0.70 1 calc PR C 1
H53C H 0.3607 0.5512 0.1733 0.115 Uiso 0.70 1 calc PR C 1
C54 C 0.2816(19) 0.607(2) 0.2534(9) 0.081(8) Uani 0.50 1 d PU C 1
H54A H 0.2533 0.6253 0.2228 0.122 Uiso 0.50 1 calc PR C 1
H54B H 0.3151 0.6605 0.2669 0.122 Uiso 0.50 1 calc PR C 1
H54C H 0.2437 0.5928 0.2725 0.122 Uiso 0.50 1 calc PR C 1
C55 C 0.2094(18) 0.011(2) 0.0497(10) 0.054(6) Uani 0.40 1 d PU D 1
H55A H 0.2644 -0.0069 0.0518 0.081 Uiso 0.40 1 calc PR D 1
H55B H 0.1757 -0.0448 0.0419 0.081 Uiso 0.40 1 calc PR D 1
H55C H 0.2026 0.0371 0.0790 0.081 Uiso 0.40 1 calc PR D 1
C56 C 0.0729(13) 0.0916(18) -0.0251(8) 0.104(6) Uani 0.60 1 d PU D 1
H56A H 0.0395 0.1145 -0.0047 0.156 Uiso 0.60 1 calc PR D 1
H56B H 0.0607 0.0246 -0.0328 0.156 Uiso 0.60 1 calc PR D 1
H56C H 0.0631 0.1298 -0.0531 0.156 Uiso 0.60 1 calc PR D 1
C57 C 0.2423(9) 0.0442(14) -0.0409(7) 0.081(5) Uani 0.70 1 d PU D 1
H57A H 0.2072 0.0386 -0.0710 0.122 Uiso 0.70 1 calc PR D 1
H57B H 0.2616 -0.0191 -0.0302 0.122 Uiso 0.70 1 calc PR D 1
H57C H 0.2870 0.0852 -0.0433 0.122 Uiso 0.70 1 calc PR D 1
C53' C 0.363(2) 0.569(2) 0.2022(12) 0.097(12) Uani 0.30 1 d PU C 2
H53D H 0.3994 0.5356 0.1868 0.145 Uiso 0.30 1 calc PR C 2
H53E H 0.3855 0.6304 0.2137 0.145 Uiso 0.30 1 calc PR C 2
H53F H 0.3129 0.5796 0.1806 0.145 Uiso 0.30 1 calc PR C 2
C54' C 0.283(2) 0.587(3) 0.2756(10) 0.124(13) Uani 0.50 1 d P C 2
H54D H 0.2373 0.6053 0.2525 0.187 Uiso 0.50 1 calc PR C 2
H54E H 0.3150 0.6433 0.2861 0.187 Uiso 0.50 1 calc PR C 2
H54F H 0.2662 0.5570 0.3015 0.187 Uiso 0.50 1 calc PR C 2
C55' C 0.199(2) 0.026(2) 0.0574(9) 0.182(16) Uani 0.60 1 d P D 2
H55D H 0.2500 0.0414 0.0766 0.273 Uiso 0.60 1 calc PR D 2
H55E H 0.1972 -0.0409 0.0486 0.273 Uiso 0.60 1 calc PR D 2
H55F H 0.1572 0.0388 0.0746 0.273 Uiso 0.60 1 calc PR D 2
C56' C 0.074(3) 0.091(4) -0.0044(14) 0.17(2) Uani 0.40 1 d PU D 2
H56D H 0.0562 0.1116 0.0231 0.250 Uiso 0.40 1 calc PR D 2
H56E H 0.0591 0.0244 -0.0109 0.250 Uiso 0.40 1 calc PR D 2
H56F H 0.0491 0.1310 -0.0303 0.250 Uiso 0.40 1 calc PR D 2
C57' C 0.207(2) 0.052(3) -0.0396(13) 0.076(11) Uani 0.30 1 d PU D 2
H57D H 0.2119 0.1004 -0.0624 0.114 Uiso 0.30 1 calc PR D 2
H57E H 0.1673 0.0051 -0.0529 0.114 Uiso 0.30 1 calc PR D 2
H57F H 0.2580 0.0197 -0.0297 0.114 Uiso 0.30 1 calc PR D 2
C58 C 0.1369(6) 0.2719(6) -0.0803(2) 0.132(4) Uani 1 1 d . D .
H58A H 0.1487 0.2082 -0.0905 0.197 Uiso 1 1 calc R . .
H58B H 0.1423 0.3189 -0.1036 0.197 Uiso 1 1 calc R . .
H58C H 0.0829 0.2731 -0.0752 0.197 Uiso 1 1 calc R . .
C59 C 0.3072(5) 0.3165(7) -0.0419(3) 0.128(3) Uani 1 1 d . D .
H59A H 0.3407 0.3591 -0.0202 0.192 Uiso 1 1 calc R . .
H59B H 0.2991 0.3439 -0.0726 0.192 Uiso 1 1 calc R . .
H59C H 0.3328 0.2542 -0.0417 0.192 Uiso 1 1 calc R . .
C60 C 0.1770(5) 0.4235(5) -0.0083(2) 0.097(3) Uani 1 1 d . D .
H60A H 0.1260 0.4186 0.0006 0.146 Uiso 1 1 calc R . .
H60B H 0.1725 0.4668 -0.0344 0.146 Uiso 1 1 calc R . .
H60C H 0.2163 0.4482 0.0174 0.146 Uiso 1 1 calc R . .

loop_
_atom_site_aniso_label
_atom_site_aniso_U_11
_atom_site_aniso_U_22
_atom_site_aniso_U_33
_atom_site_aniso_U_23
_atom_site_aniso_U_13
_atom_site_aniso_U_12
Br1 0.0796(5) 0.0485(4) 0.1275(7) -0.0037(4) 0.0587(5) 0.0011(4)
Br2 0.0515(4) 0.0612(5) 0.1153(6) 0.0107(4) 0.0223(4) 0.0119(4)
Mg1 0.0413(11) 0.0430(12) 0.0460(11) -0.0020(9) 0.0090(9) -0.0037(9)
Mg2 0.0528(12) 0.0367(11) 0.0506(12) -0.0013(9) 0.0149(9) -0.0031(9)
Si1 0.1140(19) 0.1099(19) 0.0465(12) 0.0028(12) 0.0002(12) -0.0473(16)
Si2 0.0604(12) 0.0669(14) 0.0650(12) -0.0140(11) 0.0036(10) -0.0121(11)
Si3 0.0836(15) 0.0549(12) 0.0684(13) -0.0086(10) 0.0091(11) -0.0136(11)
Si4 0.0826(14) 0.0583(13) 0.0542(12) 0.0000(10) 0.0063(10) 0.0001(11)
N1 0.045(3) 0.036(3) 0.059(3) -0.003(2) 0.008(2) 0.003(2)
N2 0.048(3) 0.035(3) 0.048(3) -0.003(2) 0.012(2) 0.001(2)
N3 0.050(3) 0.055(3) 0.049(3) -0.002(2) 0.009(2) -0.007(3)
N4 0.060(3) 0.047(3) 0.050(3) -0.002(2) 0.012(2) -0.001(3)
O1 0.044(2) 0.033(2) 0.048(2) -0.0002(18) 0.0076(18) -0.0030(18)
O2 0.056(2) 0.032(2) 0.050(2) -0.0013(19) 0.0181(19) -0.0034(19)
O3 0.086(4) 0.107(5) 0.127(5) 0.009(4) 0.019(3) -0.044(3)
C1 0.048(4) 0.032(3) 0.035(3) -0.002(3) 0.002(3) -0.002(3)
C2 0.050(4) 0.040(4) 0.061(4) 0.000(3) 0.015(3) -0.004(3)
C3 0.063(4) 0.045(4) 0.061(4) 0.005(3) 0.013(3) 0.010(3)
C4 0.069(4) 0.034(4) 0.058(4) 0.000(3) 0.018(3) -0.002(3)
C5 0.046(3) 0.041(4) 0.061(4) -0.005(3) 0.014(3) -0.010(3)
C6 0.040(3) 0.042(4) 0.051(4) 0.002(3) 0.005(3) 0.004(3)
C7 0.043(4) 0.045(4) 0.055(4) 0.001(3) 0.012(3) 0.001(3)
C8 0.041(4) 0.035(3) 0.065(4) 0.005(3) 0.016(3) -0.001(3)
C9 0.051(4) 0.044(4) 0.058(4) -0.002(3) 0.013(3) -0.001(3)
C10 0.075(5) 0.045(4) 0.079(5) 0.003(4) 0.025(4) 0.008(4)
C11 0.081(6) 0.056(5) 0.111(6) -0.004(5) 0.029(5) 0.020(4)
C12 0.050(4) 0.059(5) 0.103(6) 0.008(4) 0.009(4) 0.019(4)
C13 0.041(4) 0.037(4) 0.076(5) 0.007(3) 0.012(3) 0.004(3)
C14 0.040(4) 0.051(4) 0.082(5) 0.004(4) -0.005(4) 0.005(3)
C15 0.083(5) 0.081(6) 0.077(5) -0.001(5) 0.005(5) -0.011(4)
C16 0.108(8) 0.134(9) 0.102(8) -0.019(7) 0.011(6) -0.018(7)
C17 0.110(8) 0.136(10) 0.107(9) -0.035(8) -0.029(7) 0.015(7)
C18 0.083(6) 0.105(8) 0.129(8) -0.029(7) -0.016(6) -0.023(5)
C19 0.058(5) 0.080(6) 0.099(6) -0.003(5) 0.007(5) -0.015(4)
C20 0.157(10) 0.174(11) 0.228(12) 0.002(9) 0.071(9) -0.109(9)
C21 0.085(5) 0.040(4) 0.093(5) -0.006(4) 0.031(4) -0.013(4)
C22 0.133(7) 0.056(5) 0.200(9) -0.045(6) 0.094(7) -0.025(5)
C23 0.097(6) 0.061(5) 0.147(7) -0.012(5) 0.054(5) -0.034(5)
C24 0.163(9) 0.088(7) 0.115(7) 0.054(6) 0.025(6) -0.026(6)
C25 0.050(4) 0.038(4) 0.046(4) 0.001(3) 0.006(3) -0.001(3)
C26 0.070(4) 0.031(3) 0.059(4) 0.001(3) 0.023(3) 0.003(3)
C27 0.058(4) 0.032(4) 0.077(4) 0.000(3) 0.013(3) -0.003(3)
C28 0.054(4) 0.041(4) 0.061(4) 0.006(3) 0.013(3) -0.010(3)
C29 0.046(4) 0.043(4) 0.070(4) 0.000(3) 0.013(3) -0.008(3)
C30 0.039(3) 0.044(4) 0.046(3) 0.002(3) 0.007(3) 0.000(3)
C31 0.050(4) 0.036(4) 0.049(4) -0.004(3) 0.009(3) 0.003(3)
C32 0.051(4) 0.034(3) 0.051(4) 0.000(3) 0.019(3) 0.006(3)
C33 0.052(4) 0.047(4) 0.073(4) -0.007(4) 0.018(3) -0.008(3)
C34 0.069(5) 0.040(4) 0.064(4) -0.007(3) 0.026(4) 0.001(4)
C35 0.079(5) 0.045(4) 0.072(5) 0.000(4) 0.034(4) 0.012(4)
C36 0.068(4) 0.055(4) 0.066(4) 0.007(4) 0.016(4) 0.011(4)
C37 0.060(4) 0.047(4) 0.043(4) -0.001(3) 0.009(3) 0.006(3)
C38 0.039(7) 0.061(7) 0.056(8) -0.010(6) 0.006(6) 0.013(5)
C39 0.066(10) 0.057(10) 0.065(10) -0.011(8) 0.008(8) -0.001(9)
C40 0.109(11) 0.109(12) 0.060(8) -0.031(9) 0.001(8) 0.011(10)
C41 0.119(11) 0.114(11) 0.128(12) -0.050(10) -0.050(10) -0.004(10)
C42 0.086(10) 0.090(10) 0.090(10) -0.038(9) 0.009(9) -0.017(8)
C43 0.040(8) 0.059(9) 0.104(10) -0.015(8) 0.020(7) -0.023(7)
O4 0.122(8) 0.090(6) 0.117(7) -0.030(6) 0.048(7) -0.062(6)
C44 0.185(12) 0.129(10) 0.215(13) -0.019(9) 0.087(10) -0.092(10)
O4' 0.136(16) 0.120(15) 0.062(11) -0.023(10) 0.027(10) 0.007(13)
C44' 0.15(2) 0.14(2) 0.12(2) -0.004(16) 0.025(17) 0.030(17)
C38' 0.042(15) 0.070(16) 0.049(13) 0.014(12) 0.040(12) 0.008(12)
C39' 0.069(15) 0.058(13) 0.101(17) -0.006(14) -0.010(14) -0.024(11)
C40' 0.20(2) 0.19(2) 0.19(2) -0.015(17) 0.014(17) -0.019(17)
C41' 0.10(2) 0.11(2) 0.10(2) 0.012(17) 0.023(16) 0.002(16)
C42' 0.122(17) 0.104(16) 0.108(17) -0.060(14) -0.050(13) -0.016(15)
C43' 0.089(16) 0.088(16) 0.120(18) 0.014(14) 0.005(14) -0.015(12)
C45 0.056(4) 0.051(4) 0.077(5) 0.018(4) 0.011(4) -0.010(4)
C46 0.105(12) 0.068(11) 0.067(11) 0.026(9) 0.017(10) -0.010(9)
C47 0.102(10) 0.055(8) 0.107(9) -0.002(7) 0.010(8) -0.032(8)
C48 0.084(11) 0.069(9) 0.138(15) 0.005(11) 0.037(11) -0.017(8)
C49 0.082(12) 0.052(15) 0.072(13) 0.010(12) 0.012(9) -0.021(12)
C50 0.127(14) 0.127(15) 0.062(10) -0.017(10) 0.036(10) -0.011(12)
C51 0.126(15) 0.115(17) 0.127(17) 0.053(13) -0.009(13) 0.002(13)
C46' 0.098(17) 0.085(18) 0.12(2) 0.021(17) 0.012(16) -0.017(14)
C47' 0.14(2) 0.12(2) 0.14(2) -0.002(17) 0.020(18) -0.035(18)
C48' 0.099(17) 0.093(17) 0.099(16) 0.036(14) 0.042(14) -0.021(13)
C49' 0.17(3) 0.049(18) 0.055(14) 0.009(14) 0.028(13) -0.029(17)
C50' 0.137(15) 0.119(15) 0.085(12) 0.003(11) 0.047(12) -0.022(12)
C51' 0.16(2) 0.091(16) 0.083(16) 0.017(12) 0.000(14) 0.037(15)
C52 0.067(5) 0.107(6) 0.094(6) -0.029(5) 0.002(4) -0.024(5)
C53 0.064(8) 0.074(9) 0.087(8) -0.007(7) 0.003(7) -0.022(7)
C54 0.077(13) 0.059(13) 0.106(16) -0.024(13) 0.017(13) 0.008(10)
C55 0.085(12) 0.042(12) 0.032(11) -0.007(10) 0.003(9) -0.004(10)
C56 0.089(10) 0.114(12) 0.099(12) -0.014(11) -0.003(10) -0.044(9)
C57 0.098(10) 0.062(8) 0.094(9) 0.001(7) 0.041(9) 0.013(8)
C53' 0.12(2) 0.089(19) 0.076(16) -0.003(14) 0.001(15) -0.016(15)
C54' 0.103(18) 0.08(2) 0.15(3) -0.02(2) -0.06(2) 0.012(15)
C55' 0.43(4) 0.067(16) 0.081(15) -0.041(11) 0.121(19) -0.08(2)
C56' 0.15(2) 0.16(3) 0.19(3) -0.002(19) 0.024(19) 0.007(16)
C57' 0.12(2) 0.065(16) 0.057(14) -0.029(12) 0.045(16) 0.012(16)
C58 0.196(10) 0.082(6) 0.086(6) 0.002(5) -0.043(6) 0.013(6)
C59 0.139(8) 0.145(9) 0.120(7) 0.059(6) 0.074(6) 0.016(7)
C60 0.142(7) 0.063(5) 0.083(5) 0.003(4) 0.013(5) 0.013(5)

loop_
_atom_type_symbol
_atom_type_description
_atom_type_scat_dispersion_real
_atom_type_scat_dispersion_imag
_atom_type_scat_source
C C 0.0033 0.0016 'International Tables Vol C Tables 4.2.6.8 and 6.1.1.4'
H H 0.0000 0.0000 'International Tables Vol C Tables 4.2.6.8 and 6.1.1.4'
N N 0.0061 0.0033 'International Tables Vol C Tables 4.2.6.8 and 6.1.1.4'
O O 0.0106 0.0060 'International Tables Vol C Tables 4.2.6.8 and 6.1.1.4'
Mg Mg 0.0486 0.0363 'International Tables Vol C Tables 4.2.6.8 and 6.1.1.4'
Si Si 0.0817 0.0704 'International Tables Vol C Tables 4.2.6.8 and 6.1.1.4'
Br Br -0.2901 2.4595 'International Tables Vol C Tables 4.2.6.8 and 6.1.1.4'

loop_
_geom_angle_atom_site_label_1
_geom_angle_atom_site_label_2
_geom_angle_atom_site_label_3
_geom_angle
O2 Mg1 N3 129.58(18)
O2 Mg1 O1 79.52(15)
N3 Mg1 O1 124.46(19)
O2 Mg1 N1 111.51(17)
N3 Mg1 N1 113.50(18)
O1 Mg1 N1 86.26(17)
O2 Mg1 Mg2 39.82(11)
N3 Mg1 Mg2 142.84(15)
O1 Mg1 Mg2 39.74(11)
N1 Mg1 Mg2 100.01(14)
O2 Mg1 Si1 151.42(13)
N3 Mg1 Si1 27.16(14)
O1 Mg1 Si1 103.97(13)
N1 Mg1 Si1 97.06(14)
Mg2 Mg1 Si1 137.64(9)
O2 Mg1 Si2 105.27(12)
N3 Mg1 Si2 26.46(14)
O1 Mg1 Si2 139.20(13)
N1 Mg1 Si2 126.16(14)
Mg2 Mg1 Si2 132.77(7)
Si1 Mg1 Si2 53.62(6)
N4 Mg2 O1 129.11(18)
N4 Mg2 O2 127.31(19)
O1 Mg2 O2 79.22(15)
N4 Mg2 N2 110.85(18)
O1 Mg2 N2 114.23(17)
O2 Mg2 N2 85.35(16)
N4 Mg2 Mg1 142.02(16)
O1 Mg2 Mg1 39.71(11)
O2 Mg2 Mg1 39.55(11)
N2 Mg2 Mg1 103.57(13)
N4 Mg2 Si4 28.78(14)
O1 Mg2 Si4 149.65(13)
O2 Mg2 Si4 103.19(12)
N2 Mg2 Si4 96.09(13)
Mg1 Mg2 Si4 134.05(8)
C51 Si1 N3 122.6(10)
C51 Si1 C50' 78.4(10)
N3 Si1 C50' 121.9(7)
C51 Si1 C49' 114.1(14)
N3 Si1 C49' 111.9(13)
C50' Si1 C49' 102.9(15)
C51 Si1 C49 100.1(14)
N3 Si1 C49 116.6(13)
C50' Si1 C49 110.0(14)
C49' Si1 C49 16.6(17)
C51 Si1 C50 106.7(10)
N3 Si1 C50 105.9(6)
C50' Si1 C50 28.3(8)
C49' Si1 C50 89.9(13)
C49 Si1 C50 103.1(13)
C51 Si1 C51' 24.7(10)
N3 Si1 C51' 105.8(7)
C50' Si1 C51' 102.8(9)
C49' Si1 C51' 111.2(12)
C49 Si1 C51' 94.7(12)
C50 Si1 C51' 131.2(8)
C51 Si1 Mg1 126.3(9)
N3 Si1 Mg1 32.51(16)
C50' Si1 Mg1 149.5(7)
C49' Si1 Mg1 84.1(13)
C49 Si1 Mg1 85.2(13)
C50 Si1 Mg1 124.2(6)
C51' Si1 Mg1 102.1(6)
N3 Si2 C53' 118.3(11)
N3 Si2 C52 114.9(3)
C53' Si2 C52 113.6(12)
N3 Si2 C54 114.2(11)
C53' Si2 C54 78.0(13)
C52 Si2 C54 112.6(10)
N3 Si2 C54' 108.8(11)
C53' Si2 C54' 98.9(14)
C52 Si2 C54' 98.9(9)
C54 Si2 C54' 21.6(13)
N3 Si2 C53 110.7(4)
C53' Si2 C53 25.7(10)
C52 Si2 C53 99.4(5)
C54 Si2 C53 103.3(9)
C54' Si2 C53 123.4(10)
N3 Si2 Mg1 31.26(15)
C53' Si2 Mg1 87.2(11)
C52 Si2 Mg1 138.6(3)
C54 Si2 Mg1 106.4(10)
C54' Si2 Mg1 113.4(10)
C53 Si2 Mg1 84.3(4)
C57' Si3 N4 118.4(16)
C57' Si3 C56' 106.0(19)
N4 Si3 C56' 113.0(16)
C57' Si3 C55 102.0(19)
N4 Si3 C55 116.4(10)
C56' Si3 C55 98.6(18)
C57' Si3 C55' 113.8(18)
N4 Si3 C55' 109.8(9)
C56' Si3 C55' 92.9(18)
C55 Si3 C55' 12.0(17)
C57' Si3 C56 89.5(15)
N4 Si3 C56 115.6(8)
C56' Si3 C56 18.7(17)
C55 Si3 C56 111.3(13)
C55' Si3 C56 108.1(14)
C57' Si3 C57 14.6(16)
N4 Si3 C57 110.6(6)
C56' Si3 C57 120.5(14)
C55 Si3 C57 96.4(12)
C55' Si3 C57 108.3(11)
C56 Si3 C57 104.2(9)
N4 Si4 C60 112.8(3)
N4 Si4 C58 115.7(3)
C60 Si4 C58 104.8(4)
N4 Si4 C59 111.2(3)
C60 Si4 C59 107.3(4)
C58 Si4 C59 104.5(4)
N4 Si4 Mg2 34.25(16)
C60 Si4 Mg2 87.7(2)
C58 Si4 Mg2 148.4(3)
C59 Si4 Mg2 99.1(3)
C7 N1 C8 117.0(5)
C7 N1 Mg1 123.1(4)
C8 N1 Mg1 119.3(4)
C31 N2 C32 117.3(5)
C31 N2 Mg2 121.1(4)
C32 N2 Mg2 120.4(4)
Si1 N3 Si2 117.4(3)
Si1 N3 Mg1 120.3(3)
Si2 N3 Mg1 122.3(3)
Si3 N4 Si4 118.4(3)
Si3 N4 Mg2 124.3(3)
Si4 N4 Mg2 117.0(3)
C1 O1 Mg1 122.2(3)
C1 O1 Mg2 130.9(3)
Mg1 O1 Mg2 100.56(17)
C25 O2 Mg1 133.7(3)
C25 O2 Mg2 123.2(3)
Mg1 O2 Mg2 100.63(17)
C19 O3 C20 118.0(7)
O1 C1 C2 120.9(5)
O1 C1 C6 121.8(5)
C2 C1 C6 117.3(5)
C1 C2 C3 121.0(5)
C1 C2 Br1 119.4(4)
C3 C2 Br1 119.6(5)
C4 C3 C2 122.8(6)
C4 C3 H3 118.6
C2 C3 H3 118.6
C5 C4 C3 115.3(5)
C5 C4 C21 124.1(6)
C3 C4 C21 120.6(6)
C4 C5 C6 123.7(5)
C4 C5 H5 118.2
C6 C5 H5 118.2
C5 C6 C1 119.5(5)
C5 C6 C7 116.9(5)
C1 C6 C7 123.2(5)
N1 C7 C6 126.5(5)
N1 C7 H7 116.7
C6 C7 H7 116.7
C9 C8 C13 120.4(5)
C9 C8 N1 117.1(5)
C13 C8 N1 122.5(5)
C10 C9 C8 120.9(6)
C10 C9 H9 119.5
C8 C9 H9 119.5
C11 C10 C9 119.0(7)
C11 C10 H10 120.5
C9 C10 H10 120.5
C12 C11 C10 120.8(7)
C12 C11 H11 119.6
C10 C11 H11 119.6
C11 C12 C13 122.4(6)
C11 C12 H12 118.8
C13 C12 H12 118.8
C12 C13 C8 116.5(6)
C12 C13 C14 119.6(6)
C8 C13 C14 123.7(5)
C15 C14 C19 117.4(7)
C15 C14 C13 120.5(6)
C19 C14 C13 122.0(7)
C14 C15 C16 122.4(8)
C14 C15 H15 118.8
C16 C15 H15 118.8
C17 C16 C15 118.2(9)
C17 C16 H16 120.9
C15 C16 H16 120.9
C18 C17 C16 120.6(10)
C18 C17 H17 119.7
C16 C17 H17 119.7
C19 C18 C17 119.5(9)
C19 C18 H18 120.2
C17 C18 H18 120.2
C18 C19 O3 124.8(8)
C18 C19 C14 121.7(8)
O3 C19 C14 113.4(7)
O3 C20 H20A 109.5
O3 C20 H20B 109.5
H20A C20 H20B 109.5
O3 C20 H20C 109.5
H20A C20 H20C 109.5
H20B C20 H20C 109.5
C23 C21 C22 107.1(6)
C23 C21 C24 108.0(6)
C22 C21 C24 111.6(7)
C23 C21 C4 111.7(6)
C22 C21 C4 108.8(5)
C24 C21 C4 109.6(6)
C21 C22 H22A 109.5
C21 C22 H22B 109.5
H22A C22 H22B 109.5
C21 C22 H22C 109.5
H22A C22 H22C 109.5
H22B C22 H22C 109.5
C21 C23 H23A 109.5
C21 C23 H23B 109.5
H23A C23 H23B 109.5
C21 C23 H23C 109.5
H23A C23 H23C 109.5
H23B C23 H23C 109.5
C21 C24 H24A 109.5
C21 C24 H24B 109.5
H24A C24 H24B 109.5
C21 C24 H24C 109.5
H24A C24 H24C 109.5
H24B C24 H24C 109.5
O2 C25 C26 121.6(5)
O2 C25 C30 121.3(5)
C26 C25 C30 117.1(5)
C27 C26 C25 121.7(5)
C27 C26 Br2 120.8(4)
C25 C26 Br2 117.2(4)
C26 C27 C28 122.3(6)
C26 C27 H27 118.8
C28 C27 H27 118.8
C29 C28 C27 115.9(5)
C29 C28 C45 124.7(5)
C27 C28 C45 119.3(6)
C28 C29 C30 123.9(5)
C28 C29 H29 118.1
C30 C29 H29 118.1
C29 C30 C25 118.9(5)
C29 C30 C31 117.2(5)
C25 C30 C31 123.8(5)
N2 C31 C30 126.7(5)
N2 C31 H31 116.6
C30 C31 H31 116.7
C33 C32 C37 119.5(5)
C33 C32 N2 117.6(5)
C37 C32 N2 122.8(5)
C34 C33 C32 122.1(6)
C34 C33 H33 119.0
C32 C33 H33 119.0
C33 C34 C35 119.6(6)
C33 C34 H34 120.2
C35 C34 H34 120.2
C34 C35 C36 119.6(6)
C34 C35 H35 120.2
C36 C35 H35 120.2
C35 C36 C37 121.5(6)
C35 C36 H36 119.3
C37 C36 H36 119.3
C32 C37 C36 117.7(6)
C32 C37 C38 121.2(6)
C36 C37 C38 120.6(7)
C32 C37 C38' 131.0(10)
C36 C37 C38' 110.2(10)
C38 C37 C38' 19.8(7)
C39 C38 C43 120.0
C39 C38 C37 122.3(7)
C43 C38 C37 117.3(7)
C38 C39 C40 120.0
C38 C39 H39 120.0
C40 C39 H39 120.0
C41 C40 C39 120.0
C41 C40 H40 120.0
C39 C40 H40 120.0
C40 C41 C42 120.0
C40 C41 H41 120.0
C42 C41 H41 120.0
C43 C42 C41 120.0
C43 C42 H42 120.0
C41 C42 H42 120.0
C42 C43 C38 120.0
C42 C43 O4 124.4(8)
C38 C43 O4 115.6(8)
C43 O4 C44 116.3(9)
C43' O4' C44' 107(2)
O4' C44' H44D 109.5
O4' C44' H44E 109.5
H44D C44' H44E 109.5
O4' C44' H44F 109.4
H44D C44' H44F 109.5
H44E C44' H44F 109.5
C39' C38' C43' 120.0
C39' C38' C37 128.3(12)
C43' C38' C37 111.6(12)
C40' C39' C38' 120.0
C40' C39' H39' 120.0
C38' C39' H39' 120.0
C41' C40' C39' 120.0
C41' C40' H40' 120.0
C39' C40' H40' 120.0
C42' C41' C40' 120.0
C42' C41' H41' 120.0
C40' C41' H41' 120.0
C41' C42' C43' 120.0
C41' C42' H42' 120.0
C43' C42' H42' 120.0
O4' C43' C42' 127.0(18)
O4' C43' C38' 112.9(18)
C42' C43' C38' 120.0
C46' C45 C47' 118(3)
C46' C45 C48 126.1(19)
C47' C45 C48 73.8(17)
C46' C45 C28 111(2)
C47' C45 C28 109(2)
C48 C45 C28 113.3(9)
C46' C45 C46 21(2)
C47' C45 C46 133(2)
C48 C45 C46 110.9(13)
C28 C45 C46 110.8(12)
C46' C45 C47 91.8(17)
C47' C45 C47 30.9(17)
C48 C45 C47 102.5(10)
C28 C45 C47 108.1(7)
C46 C45 C47 110.9(12)
C46' C45 C48' 107.5(19)
C47' C45 C48' 102.6(19)
C48 C45 C48' 29.2(12)
C28 C45 C48' 107.9(12)
C46 C45 C48' 87.9(15)
C47 C45 C48' 129.2(13)
C45 C46 H46A 109.5
C45 C46 H46B 109.5
C45 C46 H46C 109.5
C45 C47 H47A 109.5
C45 C47 H47B 109.5
C45 C47 H47C 109.5
C45 C48 H48A 109.5
C45 C48 H48B 109.5
C45 C48 H48C 109.5
Si1 C49 H49A 109.5
Si1 C49 H49B 109.5
Si1 C49 H49C 109.5
Si1 C50 H50A 109.5
Si1 C50 H50B 109.5
Si1 C50 H50C 109.5
Si1 C51 H51A 109.5
Si1 C51 H51B 109.5
Si1 C51 H51C 109.5
C45 C46' H46D 109.4
C45 C46' H46E 109.5
H46D C46' H46E 109.5
C45 C46' H46F 109.5
H46D C46' H46F 109.5
H46E C46' H46F 109.5
C45 C47' H47D 109.5
C45 C47' H47E 109.5
H47D C47' H47E 109.5
C45 C47' H47F 109.5
H47D C47' H47F 109.5
H47E C47' H47F 109.5
C45 C48' H48D 109.5
C45 C48' H48E 109.5
H48D C48' H48E 109.5
C45 C48' H48F 109.5
H48D C48' H48F 109.5
H48E C48' H48F 109.5
Si1 C49' H49D 109.5
Si1 C49' H49E 109.5
H49D C49' H49E 109.5
Si1 C49' H49F 109.5
H49D C49' H49F 109.5
H49E C49' H49F 109.5
Si1 C50' H50D 109.5
Si1 C50' H50E 109.5
H50D C50' H50E 109.5
Si1 C50' H50F 109.5
H50D C50' H50F 109.5
H50E C50' H50F 109.5
Si1 C51' H51D 109.5
Si1 C51' H51E 109.5
H51D C51' H51E 109.5
Si1 C51' H51F 109.5
H51D C51' H51F 109.5
H51E C51' H51F 109.5
Si2 C52 H52A 109.5
Si2 C52 H52B 109.5
H52A C52 H52B 109.5
Si2 C52 H52C 109.5
H52A C52 H52C 109.5
H52B C52 H52C 109.5
Si2 C53 H53A 109.5
Si2 C53 H53B 109.5
Si2 C53 H53C 109.5
Si2 C54 H54A 109.5
Si2 C54 H54B 109.5
Si2 C54 H54C 109.5
Si3 C55 H55A 109.4
Si3 C55 H55B 109.4
Si3 C55 H55C 109.5
Si3 C56 H56A 109.5
Si3 C56 H56B 109.6
Si3 C56 H56C 109.3
Si3 C57 H57A 109.5
Si3 C57 H57B 109.5
Si3 C57 H57C 109.5
Si2 C53' H53D 109.5
Si2 C53' H53E 109.5
H53D C53' H53E 109.5
Si2 C53' H53F 109.5
H53D C53' H53F 109.5
H53E C53' H53F 109.5
Si2 C54' H54D 109.5
Si2 C54' H54E 109.5
H54D C54' H54E 109.5
Si2 C54' H54F 109.5
H54D C54' H54F 109.5
H54E C54' H54F 109.5
Si3 C55' H55D 109.4
Si3 C55' H55E 109.5
H55D C55' H55E 109.5
Si3 C55' H55F 109.5
H55D C55' H55F 109.5
H55E C55' H55F 109.5
Si3 C56' H56D 110.2
Si3 C56' H56E 110.2
H56D C56' H56E 108.6
Si3 C56' H56F 110.7
H56D C56' H56F 108.6
H56E C56' H56F 108.5
Si3 C57' H57D 109.5
Si3 C57' H57E 109.4
H57D C57' H57E 109.5
Si3 C57' H57F 109.5
H57D C57' H57F 109.5
H57E C57' H57F 109.5
Si4 C58 H58A 109.5
Si4 C58 H58B 109.5
H58A C58 H58B 109.5
Si4 C58 H58C 109.5
H58A C58 H58C 109.5
H58B C58 H58C 109.5
Si4 C59 H59A 109.5
Si4 C59 H59B 109.5
H59A C59 H59B 109.5
Si4 C59 H59C 109.5
H59A C59 H59C 109.5
H59B C59 H59C 109.5
Si4 C60 H60A 109.5
Si4 C60 H60B 109.5
H60A C60 H60B 109.5
Si4 C60 H60C 109.5
H60A C60 H60C 109.5
H60B C60 H60C 109.5

loop_
_geom_bond_atom_site_label_1
_geom_bond_atom_site_label_2
_geom_bond_distance
Br2 C26 1.873(6)
Br1 C2 1.880(5)
Mg1 O2 1.993(4)
Mg1 N3 1.998(5)
Mg1 O1 1.999(4)
Mg1 N1 2.150(5)
Mg1 Mg2 3.076(2)
Mg1 Si1 3.208(3)
Mg1 Si2 3.255(3)
Mg2 N4 2.000(5)
Mg2 O1 2.000(4)
Mg2 O2 2.004(4)
Mg2 N2 2.151(5)
Mg2 Si4 3.168(3)
Si1 C51 1.67(2)
Si1 N3 1.697(5)
Si1 C50' 1.76(2)
Si1 C49' 1.82(4)
Si1 C49 1.94(3)
Si1 C50 2.047(18)
Si1 C51' 2.08(2)
Si2 N3 1.716(5)
Si2 C53' 1.78(3)
Si2 C52 1.853(7)
Si2 C54 1.88(3)
Si2 C54' 1.88(4)
Si2 C53 1.926(13)
Si3 C57' 1.62(3)
Si3 N4 1.700(5)
Si3 C56' 1.80(5)
Si3 C55 1.81(3)
Si3 C55' 1.84(3)
Si3 C56 1.88(2)
Si3 C57 2.024(15)
Si4 N4 1.711(5)
Si4 C60 1.850(7)
Si4 C58 1.867(7)
Si4 C59 1.866(7)
N1 C7 1.282(6)
N1 C8 1.437(7)
N2 C31 1.280(6)
N2 C32 1.438(6)
O1 C1 1.344(6)
O2 C25 1.334(6)
O3 C19 1.382(8)
O3 C20 1.444(9)
C1 C2 1.376(7)
C1 C6 1.408(7)
C2 C3 1.391(8)
C3 C4 1.383(8)
C3 H3 0.9300
C4 C5 1.376(7)
C4 C21 1.526(8)
C5 C6 1.390(7)
C5 H5 0.9300
C6 C7 1.460(7)
C7 H7 0.9300
C8 C9 1.382(7)
C8 C13 1.412(7)
C9 C10 1.378(8)
C9 H9 0.9300
C10 C11 1.363(9)
C10 H10 0.9300
C11 C12 1.362(9)
C11 H11 0.9300
C12 C13 1.387(8)
C12 H12 0.9300
C13 C14 1.485(8)
C14 C15 1.367(9)
C14 C19 1.394(9)
C15 C16 1.390(10)
C15 H15 0.9300
C16 C17 1.384(12)
C16 H16 0.9300
C17 C18 1.375(12)
C17 H17 0.9300
C18 C19 1.366(11)
C18 H18 0.9300
C20 H20A 0.9600
C20 H20B 0.9600
C20 H20C 0.9600
C21 C23 1.522(9)
C21 C22 1.525(9)
C21 C24 1.527(9)
C22 H22A 0.9600
C22 H22B 0.9600
C22 H22C 0.9600
C23 H23A 0.9600
C23 H23B 0.9600
C23 H23C 0.9600
C24 H24A 0.9600
C24 H24B 0.9600
C24 H24C 0.9600
C25 C26 1.389(7)
C25 C30 1.414(7)
C26 C27 1.383(7)
C27 C28 1.383(7)
C27 H27 0.9300
C28 C29 1.376(7)
C28 C45 1.519(8)
C29 C30 1.401(7)
C29 H29 0.9300
C30 C31 1.452(7)
C31 H31 0.9300
C32 C33 1.375(7)
C32 C37 1.389(7)
C33 C34 1.354(7)
C33 H33 0.9300
C34 C35 1.370(8)
C34 H34 0.9300
C35 C36 1.374(8)
C35 H35 0.9300
C36 C37 1.397(8)
C36 H36 0.9300
C37 C38 1.489(9)
C37 C38' 1.635(16)
C38 C39 1.3900
C38 C43 1.3900
C39 C40 1.3900
C39 H39 0.9300
C40 C41 1.3900
C40 H40 0.9300
C41 C42 1.3900
C41 H41 0.9300
C42 C43 1.3900
C42 H42 0.9300
C43 O4 1.394(11)
O4 C44 1.449(13)
C44 H44A 0.9600
C44 H44B 0.9600
C44 H44C 0.9600
O4' C43' 1.372(17)
O4' C44' 1.47(4)
C44' H44D 0.9600
C44' H44E 0.9600
C44' H44F 0.9600
C38' C39' 1.3900
C38' C43' 1.3900
C39' C40' 1.3900
C39' H39' 0.9300
C40' C41' 1.3900
C40' H40' 0.9300
C41' C42' 1.3900
C41' H41' 0.9300
C42' C43' 1.3900
C42' H42' 0.9300
C45 C46' 1.45(5)
C45 C47' 1.46(5)
C45 C48 1.50(2)
C45 C46 1.54(2)
C45 C47 1.573(15)
C45 C48' 1.58(3)
C46 H46A 0.9600
C46 H46B 0.9600
C46 H46C 0.9600
C47 H47A 0.9600
C47 H47B 0.9600
C47 H47C 0.9600
C48 H48A 0.9600
C48 H48B 0.9600
C48 H48C 0.9600
C49 H49A 0.9600
C49 H49B 0.9600
C49 H49C 0.9600
C50 H50A 0.9600
C50 H50B 0.9600
C50 H50C 0.9600
C51 H51A 0.9600
C51 H51B 0.9600
C51 H51C 0.9600
C46' H46D 0.9600
C46' H46E 0.9600
C46' H46F 0.9600
C47' H47D 0.9600
C47' H47E 0.9600
C47' H47F 0.9600
C48' H48D 0.9600
C48' H48E 0.9600
C48' H48F 0.9600
C49' H49D 0.9600
C49' H49E 0.9600
C49' H49F 0.9600
C50' H50D 0.9600
C50' H50E 0.9600
C50' H50F 0.9600
C51' H51D 0.9600
C51' H51E 0.9600
C51' H51F 0.9600
C52 H52A 0.9600
C52 H52B 0.9600
C52 H52C 0.9600
C53 H53A 0.9600
C53 H53B 0.9600
C53 H53C 0.9600
C54 H54A 0.9600
C54 H54B 0.9600
C54 H54C 0.9600
C55 H55A 0.9600
C55 H55B 0.9600
C55 H55C 0.9600
C56 H56A 0.9600
C56 H56B 0.9600
C56 H56C 0.9600
C57 H57A 0.9600
C57 H57B 0.9600
C57 H57C 0.9600
C53' H53D 0.9600
C53' H53E 0.9600
C53' H53F 0.9600
C54' H54D 0.9600
C54' H54E 0.9600
C54' H54F 0.9600
C55' H55D 0.9600
C55' H55E 0.9600
C55' H55F 0.9600
C56' H56D 0.9709
C56' H56E 0.9709
C56' H56F 0.9714
C57' H57D 0.9600
C57' H57E 0.9600
C57' H57F 0.9600
C58 H58A 0.9600
C58 H58B 0.9600
C58 H58C 0.9600
C59 H59A 0.9600
C59 H59B 0.9600
C59 H59C 0.9600
C60 H60A 0.9600
C60 H60B 0.9600
C60 H60C 0.9600

loop_
_geom_torsion_atom_site_label_1
_geom_torsion_atom_site_label_2
_geom_torsion_atom_site_label_3
_geom_torsion_atom_site_label_4
_geom_torsion
O2 Mg1 Mg2 N4 -89.7(3)
N3 Mg1 Mg2 N4 176.5(3)
O1 Mg1 Mg2 N4 93.5(3)
N1 Mg1 Mg2 N4 22.0(3)
Si1 Mg1 Mg2 N4 134.2(2)
Si2 Mg1 Mg2 N4 -146.4(2)
O2 Mg1 Mg2 O1 176.7(2)
N3 Mg1 Mg2 O1 83.0(3)
N1 Mg1 Mg2 O1 -71.6(2)
Si1 Mg1 Mg2 O1 40.66(18)
Si2 Mg1 Mg2 O1 120.02(19)
N3 Mg1 Mg2 O2 -93.7(3)
O1 Mg1 Mg2 O2 -176.7(2)
N1 Mg1 Mg2 O2 111.7(2)
Si1 Mg1 Mg2 O2 -136.0(2)
Si2 Mg1 Mg2 O2 -56.68(18)
O2 Mg1 Mg2 N2 65.0(2)
N3 Mg1 Mg2 N2 -28.7(3)
O1 Mg1 Mg2 N2 -111.7(2)
N1 Mg1 Mg2 N2 176.68(19)
Si1 Mg1 Mg2 N2 -71.08(18)
Si2 Mg1 Mg2 N2 8.28(18)
O2 Mg1 Mg2 Si4 -47.70(18)
N3 Mg1 Mg2 Si4 -141.4(3)
O1 Mg1 Mg2 Si4 135.60(19)
N1 Mg1 Mg2 Si4 64.01(17)
Si1 Mg1 Mg2 Si4 176.26(10)
Si2 Mg1 Mg2 Si4 -104.38(13)
O2 Mg1 Si1 C51 -46.6(12)
N3 Mg1 Si1 C51 -95.3(12)
O1 Mg1 Si1 C51 47.1(12)
N1 Mg1 Si1 C51 135.0(12)
Mg2 Mg1 Si1 C51 21.7(12)
Si2 Mg1 Si1 C51 -94.6(12)
O2 Mg1 Si1 N3 48.7(4)
O1 Mg1 Si1 N3 142.4(3)
N1 Mg1 Si1 N3 -129.7(3)
Mg2 Mg1 Si1 N3 117.0(3)
Si2 Mg1 Si1 N3 0.6(3)
O2 Mg1 Si1 C50' 92.3(14)
N3 Mg1 Si1 C50' 43.6(14)
O1 Mg1 Si1 C50' -174.0(13)
N1 Mg1 Si1 C50' -86.1(13)
Mg2 Mg1 Si1 C50' 160.6(13)
Si2 Mg1 Si1 C50' 44.2(13)
O2 Mg1 Si1 C49' -162.2(10)
N3 Mg1 Si1 C49' 149.1(10)
O1 Mg1 Si1 C49' -68.5(10)
N1 Mg1 Si1 C49' 19.4(10)
Mg2 Mg1 Si1 C49' -93.9(10)
Si2 Mg1 Si1 C49' 149.7(10)
O2 Mg1 Si1 C49 -145.5(10)
N3 Mg1 Si1 C49 165.8(10)
O1 Mg1 Si1 C49 -51.8(10)
N1 Mg1 Si1 C49 36.1(10)
Mg2 Mg1 Si1 C49 -77.2(10)
Si2 Mg1 Si1 C49 166.4(10)
O2 Mg1 Si1 C50 111.9(7)
N3 Mg1 Si1 C50 63.2(8)
O1 Mg1 Si1 C50 -154.4(7)
N1 Mg1 Si1 C50 -66.5(7)
Mg2 Mg1 Si1 C50 -179.8(7)
Si2 Mg1 Si1 C50 63.8(7)
O2 Mg1 Si1 C51' -51.8(9)
N3 Mg1 Si1 C51' -100.5(9)
O1 Mg1 Si1 C51' 41.9(8)
N1 Mg1 Si1 C51' 129.8(8)
Mg2 Mg1 Si1 C51' 16.5(8)
Si2 Mg1 Si1 C51' -99.8(8)
O2 Mg1 Si2 N3 -159.0(3)
O1 Mg1 Si2 N3 -67.4(3)
N1 Mg1 Si2 N3 68.9(3)
Mg2 Mg1 Si2 N3 -125.3(3)
Si1 Mg1 Si2 N3 -0.6(3)
O2 Mg1 Si2 C53' 14.5(10)
N3 Mg1 Si2 C53' 173.5(11)
O1 Mg1 Si2 C53' 106.1(10)
N1 Mg1 Si2 C53' -117.6(10)
Mg2 Mg1 Si2 C53' 48.2(10)
Si1 Mg1 Si2 C53' 172.9(10)
O2 Mg1 Si2 C52 -108.9(4)
N3 Mg1 Si2 C52 50.1(5)
O1 Mg1 Si2 C52 -17.3(4)
N1 Mg1 Si2 C52 119.0(4)
Mg2 Mg1 Si2 C52 -75.2(4)
Si1 Mg1 Si2 C52 49.5(4)
O2 Mg1 Si2 C54 91.2(9)
N3 Mg1 Si2 C54 -109.8(9)
O1 Mg1 Si2 C54 -177.2(9)
N1 Mg1 Si2 C54 -40.9(9)
Mg2 Mg1 Si2 C54 124.9(9)
Si1 Mg1 Si2 C54 -110.5(9)
O2 Mg1 Si2 C54' 113.0(10)
N3 Mg1 Si2 C54' -88.0(10)
O1 Mg1 Si2 C54' -155.4(10)
N1 Mg1 Si2 C54' -19.1(10)
Mg2 Mg1 Si2 C54' 146.7(10)
Si1 Mg1 Si2 C54' -88.7(10)
O2 Mg1 Si2 C53 -11.1(4)
N3 Mg1 Si2 C53 147.9(5)
O1 Mg1 Si2 C53 80.5(4)
N1 Mg1 Si2 C53 -143.2(4)
Mg2 Mg1 Si2 C53 22.6(4)
Si1 Mg1 Si2 C53 147.3(4)
O1 Mg2 Si4 N4 -58.9(4)
O2 Mg2 Si4 N4 -150.1(3)
N2 Mg2 Si4 N4 123.3(3)
Mg1 Mg2 Si4 N4 -121.1(3)
N4 Mg2 Si4 C60 138.3(4)
O1 Mg2 Si4 C60 79.4(4)
O2 Mg2 Si4 C60 -11.7(3)
N2 Mg2 Si4 C60 -98.3(3)
Mg1 Mg2 Si4 C60 17.2(3)
N4 Mg2 Si4 C58 23.3(6)
O1 Mg2 Si4 C58 -35.6(6)
O2 Mg2 Si4 C58 -126.7(6)
N2 Mg2 Si4 C58 146.7(6)
Mg1 Mg2 Si4 C58 -97.8(6)
N4 Mg2 Si4 C59 -114.5(4)
O1 Mg2 Si4 C59 -173.4(4)
O2 Mg2 Si4 C59 95.4(3)
N2 Mg2 Si4 C59 8.8(3)
Mg1 Mg2 Si4 C59 124.3(3)
O2 Mg1 N1 C7 99.8(5)
N3 Mg1 N1 C7 -103.6(5)
O1 Mg1 N1 C7 22.6(4)
Mg2 Mg1 N1 C7 60.0(5)
Si1 Mg1 N1 C7 -81.1(4)
Si2 Mg1 N1 C7 -130.5(4)
O2 Mg1 N1 C8 -89.3(4)
N3 Mg1 N1 C8 67.4(4)
O1 Mg1 N1 C8 -166.5(4)
Mg2 Mg1 N1 C8 -129.0(4)
Si1 Mg1 N1 C8 89.9(4)
Si2 Mg1 N1 C8 40.4(4)
N4 Mg2 N2 C31 96.3(4)
O1 Mg2 N2 C31 -108.0(4)
O2 Mg2 N2 C31 -32.0(4)
Mg1 Mg2 N2 C31 -67.4(4)
Si4 Mg2 N2 C31 70.8(4)
N4 Mg2 N2 C32 -71.2(4)
O1 Mg2 N2 C32 84.6(4)
O2 Mg2 N2 C32 160.5(4)
Mg1 Mg2 N2 C32 125.2(4)
Si4 Mg2 N2 C32 -96.7(4)
C51 Si1 N3 Si2 -71.2(11)
C50' Si1 N3 Si2 25.5(9)
C49' Si1 N3 Si2 147.7(11)
C49 Si1 N3 Si2 165.2(11)
C50 Si1 N3 Si2 51.2(6)
C51' Si1 N3 Si2 -91.1(8)
Mg1 Si1 N3 Si2 -178.9(5)
C51 Si1 N3 Mg1 107.7(11)
C50' Si1 N3 Mg1 -155.6(8)
C49' Si1 N3 Mg1 -33.4(12)
C49 Si1 N3 Mg1 -15.9(12)
C50 Si1 N3 Mg1 -129.9(6)
C51' Si1 N3 Mg1 87.8(8)
C53' Si2 N3 Si1 171.5(12)
C52 Si2 N3 Si1 32.9(4)
C54 Si2 N3 Si1 -99.4(9)
C54' Si2 N3 Si1 -76.8(9)
C53 Si2 N3 Si1 144.5(5)
Mg1 Si2 N3 Si1 178.9(5)
C53' Si2 N3 Mg1 -7.4(12)
C52 Si2 N3 Mg1 -146.0(3)
C54 Si2 N3 Mg1 81.7(9)
C54' Si2 N3 Mg1 104.3(9)
C53 Si2 N3 Mg1 -34.4(5)
O2 Mg1 N3 Si1 -152.2(2)
O1 Mg1 N3 Si1 -45.9(4)
N1 Mg1 N3 Si1 56.4(3)
Mg2 Mg1 N3 Si1 -96.2(3)
Si2 Mg1 N3 Si1 -178.9(5)
O2 Mg1 N3 Si2 26.7(4)
O1 Mg1 N3 Si2 133.0(3)
N1 Mg1 N3 Si2 -124.8(3)
Mg2 Mg1 N3 Si2 82.7(4)
Si1 Mg1 N3 Si2 178.9(5)
C57' Si3 N4 Si4 44.3(16)
C56' Si3 N4 Si4 -80.4(14)
C55 Si3 N4 Si4 166.5(12)
C55' Si3 N4 Si4 177.4(12)
C56 Si3 N4 Si4 -60.0(9)
C57 Si3 N4 Si4 57.9(6)
C57' Si3 N4 Mg2 -128.6(16)
C56' Si3 N4 Mg2 106.6(14)
C55 Si3 N4 Mg2 -6.4(12)
C55' Si3 N4 Mg2 4.4(12)
C56 Si3 N4 Mg2 127.0(9)
C57 Si3 N4 Mg2 -115.0(6)
C60 Si4 N4 Si3 140.5(4)
C58 Si4 N4 Si3 19.8(5)
C59 Si4 N4 Si3 -99.0(4)
Mg2 Si4 N4 Si3 -173.5(5)
C60 Si4 N4 Mg2 -46.1(4)
C58 Si4 N4 Mg2 -166.7(4)
C59 Si4 N4 Mg2 74.4(4)
O1 Mg2 N4 Si3 -40.8(4)
O2 Mg2 N4 Si3 -149.3(3)
N2 Mg2 N4 Si3 110.3(3)
Mg1 Mg2 N4 Si3 -96.1(3)
Si4 Mg2 N4 Si3 173.0(5)
O1 Mg2 N4 Si4 146.1(2)
O2 Mg2 N4 Si4 37.7(4)
N2 Mg2 N4 Si4 -62.8(3)
Mg1 Mg2 N4 Si4 90.9(3)
O2 Mg1 O1 C1 -156.8(4)
N3 Mg1 O1 C1 72.0(4)
N1 Mg1 O1 C1 -44.1(4)
Mg2 Mg1 O1 C1 -154.6(4)
Si1 Mg1 O1 C1 52.3(4)
Si2 Mg1 O1 C1 102.0(4)
O2 Mg1 O1 Mg2 -2.14(15)
N3 Mg1 O1 Mg2 -133.4(2)
N1 Mg1 O1 Mg2 110.55(18)
Si1 Mg1 O1 Mg2 -153.10(12)
Si2 Mg1 O1 Mg2 -103.42(19)
N4 Mg2 O1 C1 23.6(5)
O2 Mg2 O1 C1 153.5(4)
N2 Mg2 O1 C1 -126.7(4)
Mg1 Mg2 O1 C1 151.3(5)
Si4 Mg2 O1 C1 55.7(5)
N4 Mg2 O1 Mg1 -127.7(2)
O2 Mg2 O1 Mg1 2.13(15)
N2 Mg2 O1 Mg1 82.0(2)
Si4 Mg2 O1 Mg1 -95.6(3)
N3 Mg1 O2 C25 -33.3(6)
O1 Mg1 O2 C25 -159.7(5)
N1 Mg1 O2 C25 118.6(5)
Mg2 Mg1 O2 C25 -161.8(5)
Si1 Mg1 O2 C25 -59.7(6)
Si2 Mg1 O2 C25 -21.3(5)
N3 Mg1 O2 Mg2 128.6(2)
O1 Mg1 O2 Mg2 2.14(15)
N1 Mg1 O2 Mg2 -79.6(2)
Si1 Mg1 O2 Mg2 102.1(3)
Si2 Mg1 O2 Mg2 140.52(12)
N4 Mg2 O2 C25 -66.3(4)
O1 Mg2 O2 C25 162.2(4)
N2 Mg2 O2 C25 46.5(4)
Mg1 Mg2 O2 C25 164.4(5)
Si4 Mg2 O2 C25 -48.7(4)
N4 Mg2 O2 Mg1 129.3(2)
O1 Mg2 O2 Mg1 -2.14(15)
N2 Mg2 O2 Mg1 -117.91(18)
Si4 Mg2 O2 Mg1 146.91(12)
Mg1 O1 C1 C2 -132.9(4)
Mg2 O1 C1 C2 81.0(6)
Mg1 O1 C1 C6 46.8(6)
Mg2 O1 C1 C6 -99.3(5)
O1 C1 C2 C3 -175.6(5)
C6 C1 C2 C3 4.6(8)
O1 C1 C2 Br1 2.6(7)
C6 C1 C2 Br1 -177.2(4)
C1 C2 C3 C4 0.9(9)
Br1 C2 C3 C4 -177.3(4)
C2 C3 C4 C5 -4.6(9)
C2 C3 C4 C21 176.5(6)
C3 C4 C5 C6 2.9(9)
C21 C4 C5 C6 -178.3(6)
C4 C5 C6 C1 2.5(9)
C4 C5 C6 C7 -170.9(5)
O1 C1 C6 C5 174.1(5)
C2 C1 C6 C5 -6.2(8)
O1 C1 C6 C7 -13.0(8)
C2 C1 C6 C7 166.7(5)
C8 N1 C7 C6 -172.9(5)
Mg1 N1 C7 C6 -1.8(8)
C5 C6 C7 N1 162.7(5)
C1 C6 C7 N1 -10.4(9)
C7 N1 C8 C9 128.2(6)
Mg1 N1 C8 C9 -43.3(6)
C7 N1 C8 C13 -54.2(7)
Mg1 N1 C8 C13 134.3(5)
C13 C8 C9 C10 2.4(8)
N1 C8 C9 C10 180.0(5)
C8 C9 C10 C11 -2.1(9)
C9 C10 C11 C12 1.0(10)
C10 C11 C12 C13 -0.3(11)
C11 C12 C13 C8 0.5(9)
C11 C12 C13 C14 -174.7(6)
C9 C8 C13 C12 -1.5(8)
N1 C8 C13 C12 -179.0(5)
C9 C8 C13 C14 173.4(6)
N1 C8 C13 C14 -4.1(9)
C12 C13 C14 C15 93.1(8)
C8 C13 C14 C15 -81.8(8)
C12 C13 C14 C19 -82.9(8)
C8 C13 C14 C19 102.2(7)
C19 C14 C15 C16 0.6(11)
C13 C14 C15 C16 -175.6(7)
C14 C15 C16 C17 -2.7(13)
C15 C16 C17 C18 4.3(15)
C16 C17 C18 C19 -4.0(15)
C17 C18 C19 O3 -176.8(8)
C17 C18 C19 C14 1.9(13)
C20 O3 C19 C18 -2.1(12)
C20 O3 C19 C14 179.1(7)
C15 C14 C19 C18 -0.2(11)
C13 C14 C19 C18 175.9(7)
C15 C14 C19 O3 178.6(6)
C13 C14 C19 O3 -5.3(9)
C5 C4 C21 C23 7.7(9)
C3 C4 C21 C23 -173.6(6)
C5 C4 C21 C22 125.8(7)
C3 C4 C21 C22 -55.5(8)
C5 C4 C21 C24 -112.0(7)
C3 C4 C21 C24 66.8(8)
Mg1 O2 C25 C26 -61.7(7)
Mg2 O2 C25 C26 139.8(5)
Mg1 O2 C25 C30 119.1(5)
Mg2 O2 C25 C30 -39.4(7)
O2 C25 C26 C27 176.4(5)
C30 C25 C26 C27 -4.4(9)
O2 C25 C26 Br2 1.4(7)
C30 C25 C26 Br2 -179.3(4)
C25 C26 C27 C28 1.8(9)
Br2 C26 C27 C28 176.6(4)
C26 C27 C28 C29 0.1(9)
C26 C27 C28 C45 -176.8(6)
C27 C28 C29 C30 0.9(9)
C45 C28 C29 C30 177.6(6)
C28 C29 C30 C25 -3.7(9)
C28 C29 C30 C31 179.0(5)
O2 C25 C30 C29 -175.6(5)
C26 C25 C30 C29 5.2(8)
O2 C25 C30 C31 1.5(8)
C26 C25 C30 C31 -177.7(5)
C32 N2 C31 C30 178.9(5)
Mg2 N2 C31 C30 11.1(8)
C29 C30 C31 N2 -170.4(5)
C25 C30 C31 N2 12.4(9)
C31 N2 C32 C33 -132.0(6)
Mg2 N2 C32 C33 35.9(6)
C31 N2 C32 C37 49.8(7)
Mg2 N2 C32 C37 -142.2(4)
C37 C32 C33 C34 -1.5(9)
N2 C32 C33 C34 -179.8(5)
C32 C33 C34 C35 0.5(9)
C33 C34 C35 C36 -0.4(9)
C34 C35 C36 C37 1.4(9)
C33 C32 C37 C36 2.5(8)
N2 C32 C37 C36 -179.4(5)
C33 C32 C37 C38 -169.4(7)
N2 C32 C37 C38 8.8(9)
C33 C32 C37 C38' 169.1(11)
N2 C32 C37 C38' -12.8(13)
C35 C36 C37 C32 -2.5(9)
C35 C36 C37 C38 169.4(7)
C35 C36 C37 C38' -171.7(10)
C32 C37 C38 C39 73.8(9)
C36 C37 C38 C39 -97.8(8)
C38' C37 C38 C39 -161(4)
C32 C37 C38 C43 -112.8(8)
C36 C37 C38 C43 75.6(9)
C38' C37 C38 C43 13(3)
C43 C38 C39 C40 0.0
C37 C38 C39 C40 173.2(10)
C38 C39 C40 C41 0.0
C39 C40 C41 C42 0.0
C40 C41 C42 C43 0.0
C41 C42 C43 C38 0.0
C41 C42 C43 O4 -178.0(11)
C39 C38 C43 C42 0.0
C37 C38 C43 C42 -173.6(9)
C39 C38 C43 O4 178.1(10)
C37 C38 C43 O4 4.6(11)
C42 C43 O4 C44 -1.3(15)
C38 C43 O4 C44 -179.3(10)
C32 C37 C38' C39' -100.8(17)
C36 C37 C38' C39' 66.6(18)
C38 C37 C38' C39' -168(5)
C32 C37 C38' C43' 76.5(16)
C36 C37 C38' C43' -116.1(11)
C38 C37 C38' C43' 9(3)
C43' C38' C39' C40' 0.0
C37 C38' C39' C40' 177(2)
C38' C39' C40' C41' 0.0
C39' C40' C41' C42' 0.0
C40' C41' C42' C43' 0.0
C44' O4' C43' C42' -9(3)
C44' O4' C43' C38' 174(2)
C41' C42' C43' O4' -178(3)
C41' C42' C43' C38' 0.0
C39' C38' C43' O4' 178(2)
C37 C38' C43' O4' 0(2)
C39' C38' C43' C42' 0.0
C37 C38' C43' C42' -178(2)
C29 C28 C45 C46' 141.1(17)
C27 C28 C45 C46' -42.3(18)
C29 C28 C45 C47' -87.0(19)
C27 C28 C45 C47' 89.5(19)
C29 C28 C45 C48 -6.9(12)
C27 C28 C45 C48 169.7(9)
C29 C28 C45 C46 118.5(12)
C27 C28 C45 C46 -64.9(13)
C29 C28 C45 C47 -119.7(9)
C27 C28 C45 C47 56.8(9)
C29 C28 C45 C48' 23.8(13)
C27 C28 C45 C48' -159.6(12)
